data_2231864
loop_
_publ_author_name
'Blasberg, Florian'
'Lerner, Hans-Wolfram'
'Bolte, Michael'

_publ_section_title
;
 4-[Bis(3-phenyl-1<i>H</i>-pyrazol-1-yl)methyl]benzene-1,2-diol
;
_journal_coeditor_code EZ2261
_journal_issue 10
_journal_name_full 'Acta Crystallographica Section E'
_journal_page_first o2741
_journal_paper_doi 10.1107/S1600536811037949
_journal_volume 67
_journal_year 2011
_chemical_formula_iupac 'C25 H20 N4 O2'
_chemical_formula_moiety 'C25 H20 N4 O2'
_chemical_formula_sum 'C25 H20 N4 O2'
_chemical_formula_weight 408.45
_chemical_name_systematic
;
4-[Bis(3-phenyl-1<i>H</i>-pyrazol-1-yl)methyl]benzene-1,2-diol
;
_space_group_IT_number 14
_symmetry_cell_setting monoclinic
_symmetry_space_group_name_Hall '-P 2yn'
_symmetry_space_group_name_H-M 'P 1 21/n 1'
_atom_sites_solution_hydrogens geom
_atom_sites_solution_primary direct
_atom_sites_solution_secondary difmap
_audit_creation_method SHELXL-97
_cell_angle_alpha 90.00
_cell_angle_beta 100.87(3)
_cell_angle_gamma 90.00
_cell_formula_units_Z 4
_cell_length_a 13.493(3)
_cell_length_b 5.6288(11)
_cell_length_c 26.309(5)
_cell_measurement_reflns_used 2882
_cell_measurement_temperature 173(2)
_cell_measurement_theta_max 25.8
_cell_measurement_theta_min 3.7
_cell_volume 1962.3(7)
_computing_cell_refinement 'X-AREA (Stoe & Cie, 2001)'
_computing_data_collection 'X-AREA (Stoe & Cie, 2001)'
_computing_data_reduction 'X-AREA (Stoe & Cie, 2001)'
_computing_molecular_graphics 'XP (Sheldrick, 2008)'
_computing_publication_material 'SHELXL97 (Sheldrick, 2008) and PLATON (Spek, 2009)'
_computing_structure_refinement 'SHELXL97 (Sheldrick, 2008)'
_computing_structure_solution 'SHELXS97 (Sheldrick, 2008)'
_diffrn_ambient_temperature 173(2)
_diffrn_measured_fraction_theta_full 0.998
_diffrn_measured_fraction_theta_max 0.998
_diffrn_measurement_device_type 'Stoe IPDS II two-circle'
_diffrn_measurement_method \w
_diffrn_radiation_monochromator graphite
_diffrn_radiation_source 'fine-focus sealed tube'
_diffrn_radiation_type MoK\a
_diffrn_radiation_wavelength 0.71073
_diffrn_reflns_av_R_equivalents 0.1113
_diffrn_reflns_av_sigmaI/netI 0.2422
_diffrn_reflns_limit_h_max 16
_diffrn_reflns_limit_h_min -16
_diffrn_reflns_limit_k_max 6
_diffrn_reflns_limit_k_min -6
_diffrn_reflns_limit_l_max 31
_diffrn_reflns_limit_l_min -31
_diffrn_reflns_number 16343
_diffrn_reflns_theta_full 25.00
_diffrn_reflns_theta_max 25.03
_diffrn_reflns_theta_min 3.70
_diffrn_standards_number 0
_exptl_absorpt_coefficient_mu 0.090
_exptl_absorpt_correction_type none
_exptl_crystal_colour colourless
_exptl_crystal_density_diffrn 1.383
_exptl_crystal_density_method 'not measured'
_exptl_crystal_description needle
_exptl_crystal_F_000 856
_exptl_crystal_size_max 0.40
_exptl_crystal_size_mid 0.15
_exptl_crystal_size_min 0.10
_refine_diff_density_max 0.220
_refine_diff_density_min -0.265
_refine_ls_extinction_method none
_refine_ls_goodness_of_fit_ref 0.824
_refine_ls_hydrogen_treatment constr
_refine_ls_matrix_type full
_refine_ls_number_parameters 282
_refine_ls_number_reflns 3450
_refine_ls_number_restraints 0
_refine_ls_restrained_S_all 0.824
_refine_ls_R_factor_all 0.1848
_refine_ls_R_factor_gt 0.0687
_refine_ls_shift/su_max 0.000
_refine_ls_shift/su_mean 0.000
_refine_ls_structure_factor_coef Fsqd
_refine_ls_weighting_details 'calc w=1/[\s^2^(Fo^2^)+(0.0030P)^2^] where P=(Fo^2^+2Fc^2^)/3'
_refine_ls_weighting_scheme calc
_refine_ls_wR_factor_gt 0.0932
_refine_ls_wR_factor_ref 0.1214
_reflns_number_gt 1434
_reflns_number_total 3450
_reflns_threshold_expression I>2\s(I)
_cod_data_source_file ez2261.cif
_cod_data_source_block I
_cod_original_sg_symbol_H-M 'P 21/n'
_cod_database_code 2231864
_cod_database_fobs_code 2231864

loop_
_symmetry_equiv_pos_as_xyz
'x, y, z'
'-x+1/2, y+1/2, -z+1/2'
'-x, -y, -z'
'x-1/2, -y-1/2, z-1/2'

loop_
_atom_site_type_symbol
_atom_site_label
_atom_site_fract_x
_atom_site_fract_y
_atom_site_fract_z
_atom_site_U_iso_or_equiv
_atom_site_adp_type
_atom_site_calc_flag
_atom_site_refinement_flags
_atom_site_occupancy
_atom_site_symmetry_multiplicity
N N1 0.6081(3) 0.2494(7) 0.30782(15) 0.0162(10) Uani d . 1 1
C C1 0.5052(4) 0.2507(9) 0.31608(19) 0.0199(12) Uani d . 1 1
H H1 0.4873 0.0847 0.3245 0.024 Uiso calc R 1 1
N N2 0.6784(3) 0.1200(7) 0.34051(15) 0.0181(9) Uani d . 1 1
C C3 0.7672(4) 0.1933(8) 0.33129(19) 0.0189(12) Uani d . 1 1
C C4 0.7529(4) 0.3725(8) 0.29212(19) 0.0216(12) Uani d . 1 1
H H4 0.8037 0.4530 0.2782 0.026 Uiso calc R 1 1
C C5 0.6523(4) 0.4033(9) 0.27902(19) 0.0224(12) Uani d . 1 1
H H5 0.6184 0.5127 0.2542 0.027 Uiso calc R 1 1
N N11 0.4994(3) 0.4008(7) 0.36107(14) 0.0171(9) Uani d . 1 1
N N12 0.4236(3) 0.3584(6) 0.38778(15) 0.0165(10) Uani d . 1 1
C C13 0.4318(4) 0.5389(8) 0.42204(18) 0.0171(12) Uani d . 1 1
C C14 0.5103(4) 0.6909(8) 0.4161(2) 0.0214(12) Uani d . 1 1
H H14 0.5308 0.8302 0.4356 0.026 Uiso calc R 1 1
C C15 0.5517(4) 0.6011(9) 0.37699(19) 0.0239(12) Uani d . 1 1
H H15 0.6064 0.6659 0.3635 0.029 Uiso calc R 1 1
C C21 0.4313(4) 0.3296(8) 0.26841(19) 0.0179(12) Uani d . 1 1
C C22 0.4107(4) 0.1733(8) 0.22619(19) 0.0209(12) Uani d . 1 1
H H22 0.4464 0.0273 0.2272 0.025 Uiso calc R 1 1
C C23 0.3402(4) 0.2291(9) 0.1838(2) 0.0214(12) Uani d . 1 1
O O23 0.3195(3) 0.0753(6) 0.14321(13) 0.0287(9) Uani d . 1 1
H H23 0.2640 0.1116 0.1245 0.043 Uiso calc R 1 1
C C24 0.2880(4) 0.4488(8) 0.18097(19) 0.0168(11) Uani d . 1 1
O O24 0.2181(3) 0.4800(6) 0.13669(13) 0.0237(9) Uani d . 1 1
H H24 0.1816 0.5976 0.1402 0.036 Uiso calc R 1 1
C C25 0.3102(4) 0.6034(8) 0.22209(18) 0.0196(12) Uani d . 1 1
H H25 0.2768 0.7525 0.2206 0.024 Uiso calc R 1 1
C C26 0.3800(4) 0.5442(8) 0.26527(19) 0.0193(12) Uani d . 1 1
H H26 0.3935 0.6523 0.2935 0.023 Uiso calc R 1 1
C C31 0.8626(4) 0.0957(8) 0.36075(19) 0.0190(11) Uani d . 1 1
C C32 0.9534(4) 0.2161(8) 0.3623(2) 0.0238(13) Uani d . 1 1
H H32 0.9540 0.3577 0.3427 0.029 Uiso calc R 1 1
C C33 1.0414(4) 0.1348(9) 0.3913(2) 0.0312(14) Uani d . 1 1
H H33 1.1021 0.2212 0.3919 0.037 Uiso calc R 1 1
C C34 1.0433(4) -0.0750(10) 0.4203(2) 0.0317(14) Uani d . 1 1
H H34 1.1042 -0.1318 0.4409 0.038 Uiso calc R 1 1
C C35 0.9530(5) -0.1962(9) 0.4177(2) 0.0332(15) Uani d . 1 1
H H35 0.9531 -0.3406 0.4364 0.040 Uiso calc R 1 1
C C36 0.8634(4) -0.1155(9) 0.38900(19) 0.0249(13) Uani d . 1 1
H H36 0.8027 -0.2021 0.3884 0.030 Uiso calc R 1 1
C C41 0.3634(4) 0.5541(8) 0.45945(19) 0.0176(12) Uani d . 1 1
C C42 0.3673(4) 0.7591(9) 0.4918(2) 0.0263(13) Uani d . 1 1
H H42 0.4139 0.8830 0.4891 0.032 Uiso calc R 1 1
C C43 0.3040(4) 0.7773(9) 0.5268(2) 0.0272(14) Uani d . 1 1
H H43 0.3078 0.9133 0.5485 0.033 Uiso calc R 1 1
C C44 0.2345(4) 0.6001(9) 0.53102(19) 0.0239(12) Uani d . 1 1
H H44 0.1905 0.6154 0.5551 0.029 Uiso calc R 1 1
C C45 0.2296(4) 0.4007(9) 0.49981(19) 0.0248(12) Uani d . 1 1
H H45 0.1820 0.2790 0.5023 0.030 Uiso calc R 1 1
C C46 0.2950(4) 0.3786(8) 0.46467(19) 0.0223(12) Uani d . 1 1
H H46 0.2922 0.2396 0.4440 0.027 Uiso calc R 1 1

loop_
_atom_site_aniso_label
_atom_site_aniso_U_11
_atom_site_aniso_U_22
_atom_site_aniso_U_33
_atom_site_aniso_U_12
_atom_site_aniso_U_13
_atom_site_aniso_U_23
N1 0.019(3) 0.014(2) 0.016(2) -0.0032(19) 0.0029(19) 0.0009(17)
C1 0.019(3) 0.021(3) 0.021(3) -0.001(2) 0.006(2) -0.003(2)
N2 0.019(2) 0.017(2) 0.019(2) -0.0002(19) 0.0042(19) -0.0018(18)
C3 0.019(3) 0.016(2) 0.022(3) 0.000(2) 0.005(2) -0.004(2)
C4 0.016(3) 0.026(3) 0.025(3) -0.002(2) 0.010(2) 0.001(2)
C5 0.031(3) 0.018(3) 0.019(3) -0.003(2) 0.004(2) 0.004(2)
N11 0.019(2) 0.019(2) 0.016(2) -0.005(2) 0.0077(19) -0.0038(18)
N12 0.021(3) 0.014(2) 0.014(2) 0.0026(18) 0.0023(19) -0.0035(17)
C13 0.018(3) 0.019(3) 0.013(3) -0.002(2) 0.000(2) 0.002(2)
C14 0.022(3) 0.019(3) 0.023(3) -0.005(2) 0.004(2) -0.012(2)
C15 0.020(3) 0.022(3) 0.027(3) -0.006(2) -0.001(2) 0.002(2)
C21 0.015(3) 0.023(3) 0.018(3) -0.002(2) 0.008(2) 0.000(2)
C22 0.027(3) 0.015(2) 0.021(3) -0.002(2) 0.006(3) -0.006(2)
C23 0.021(3) 0.020(3) 0.024(3) -0.005(2) 0.005(2) -0.009(2)
O23 0.032(2) 0.024(2) 0.025(2) 0.0058(18) -0.0061(18) -0.0090(17)
C24 0.009(3) 0.020(3) 0.023(3) 0.005(2) 0.005(2) 0.002(2)
O24 0.026(2) 0.0201(19) 0.022(2) 0.0082(16) -0.0056(17) -0.0014(14)
C25 0.018(3) 0.016(2) 0.024(3) 0.002(2) 0.000(2) 0.001(2)
C26 0.020(3) 0.017(3) 0.024(3) -0.002(2) 0.011(2) -0.008(2)
C31 0.020(3) 0.020(2) 0.018(3) -0.005(2) 0.008(2) -0.007(2)
C32 0.025(3) 0.021(3) 0.025(3) -0.010(2) 0.004(3) 0.005(2)
C33 0.020(3) 0.036(3) 0.038(4) -0.007(3) 0.008(3) 0.000(3)
C34 0.022(3) 0.037(3) 0.034(3) 0.012(3) 0.002(3) 0.006(3)
C35 0.034(4) 0.027(3) 0.039(4) 0.003(3) 0.007(3) 0.012(3)
C36 0.024(3) 0.020(3) 0.029(3) -0.002(2) 0.003(3) -0.001(2)
C41 0.020(3) 0.014(3) 0.019(3) -0.001(2) 0.001(2) -0.002(2)
C42 0.032(3) 0.022(3) 0.027(3) -0.001(3) 0.008(3) -0.002(2)
C43 0.032(4) 0.025(3) 0.027(3) 0.001(3) 0.012(3) -0.010(2)
C44 0.030(3) 0.026(3) 0.017(3) 0.002(3) 0.008(2) -0.002(2)
C45 0.026(3) 0.028(3) 0.022(3) -0.006(3) 0.010(2) 0.003(3)
C46 0.027(3) 0.016(2) 0.024(3) -0.005(2) 0.003(2) -0.006(2)

loop_
_atom_type_symbol
_atom_type_description
_atom_type_scat_dispersion_real
_atom_type_scat_dispersion_imag
_atom_type_scat_source
C C 0.0033 0.0016 'International Tables Vol C Tables 4.2.6.8 and 6.1.1.4'
H H 0.0000 0.0000 'International Tables Vol C Tables 4.2.6.8 and 6.1.1.4'
N N 0.0061 0.0033 'International Tables Vol C Tables 4.2.6.8 and 6.1.1.4'
O O 0.0106 0.0060 'International Tables Vol C Tables 4.2.6.8 and 6.1.1.4'

loop_
_geom_angle_atom_site_label_1
_geom_angle_atom_site_label_2
_geom_angle_atom_site_label_3
_geom_angle
C5 N1 N2 111.4(4)
C5 N1 C1 128.0(4)
N2 N1 C1 118.7(4)
N1 C1 N11 108.8(4)
N1 C1 C21 112.2(4)
N11 C1 C21 111.8(4)
N1 C1 H1 107.9
N11 C1 H1 107.9
C21 C1 H1 107.9
C3 N2 N1 105.2(4)
N2 C3 C4 110.2(5)
N2 C3 C31 120.9(4)
C4 C3 C31 128.8(5)
C5 C4 C3 105.5(5)
C5 C4 H4 127.2
C3 C4 H4 127.2
C4 C5 N1 107.6(4)
C4 C5 H5 126.2
N1 C5 H5 126.2
C15 N11 N12 112.5(4)
C15 N11 C1 128.7(4)
N12 N11 C1 118.2(4)
C13 N12 N11 103.7(4)
N12 C13 C14 110.9(5)
N12 C13 C41 120.5(4)
C14 C13 C41 128.7(4)
C15 C14 C13 106.7(4)
C15 C14 H14 126.7
C13 C14 H14 126.7
N11 C15 C14 106.2(5)
N11 C15 H15 126.9
C14 C15 H15 126.9
C26 C21 C22 118.5(5)
C26 C21 C1 123.3(4)
C22 C21 C1 118.2(4)
C23 C22 C21 120.5(5)
C23 C22 H22 119.7
C21 C22 H22 119.7
C22 C23 O23 120.3(5)
C22 C23 C24 120.6(4)
O23 C23 C24 119.1(4)
C23 O23 H23 109.5
O24 C24 C25 127.0(4)
O24 C24 C23 114.4(4)
C25 C24 C23 118.6(4)
C24 O24 H24 109.5
C26 C25 C24 120.7(5)
C26 C25 H25 119.7
C24 C25 H25 119.7
C25 C26 C21 121.2(4)
C25 C26 H26 119.4
C21 C26 H26 119.4
C32 C31 C36 118.6(5)
C32 C31 C3 120.5(4)
C36 C31 C3 120.8(5)
C33 C32 C31 121.4(5)
C33 C32 H32 119.3
C31 C32 H32 119.3
C32 C33 C34 120.7(5)
C32 C33 H33 119.6
C34 C33 H33 119.6
C35 C34 C33 117.5(5)
C35 C34 H34 121.3
C33 C34 H34 121.3
C36 C35 C34 122.6(5)
C36 C35 H35 118.7
C34 C35 H35 118.7
C35 C36 C31 119.2(5)
C35 C36 H36 120.4
C31 C36 H36 120.4
C46 C41 C42 118.1(5)
C46 C41 C13 122.8(4)
C42 C41 C13 119.1(5)
C43 C42 C41 120.1(5)
C43 C42 H42 119.9
C41 C42 H42 119.9
C42 C43 C44 121.0(5)
C42 C43 H43 119.5
C44 C43 H43 119.5
C45 C44 C43 119.5(5)
C45 C44 H44 120.3
C43 C44 H44 120.3
C44 C45 C46 119.9(5)
C44 C45 H45 120.0
C46 C45 H45 120.0
C41 C46 C45 121.4(5)
C41 C46 H46 119.3
C45 C46 H46 119.3

loop_
_geom_bond_atom_site_label_1
_geom_bond_atom_site_label_2
_geom_bond_distance
N1 C5 1.360(6)
N1 N2 1.364(5)
N1 C1 1.445(7)
C1 N11 1.468(6)
C1 C21 1.515(6)
C1 H1 1.0000
N2 C3 1.333(7)
C3 C4 1.429(7)
C3 C31 1.477(7)
C4 C5 1.348(7)
C4 H4 0.9500
C5 H5 0.9500
N11 C15 1.354(6)
N11 N12 1.367(6)
N12 C13 1.349(6)
C13 C14 1.392(7)
C13 C41 1.473(7)
C14 C15 1.358(7)
C14 H14 0.9500
C15 H15 0.9500
C21 C26 1.386(6)
C21 C22 1.403(6)
C22 C23 1.360(7)
C22 H22 0.9500
C23 O23 1.362(6)
C23 C24 1.418(6)
O23 H23 0.8400
C24 O24 1.365(6)
C24 C25 1.377(7)
O24 H24 0.8400
C25 C26 1.373(7)
C25 H25 0.9500
C26 H26 0.9500
C31 C32 1.394(7)
C31 C36 1.401(7)
C32 C33 1.364(7)
C32 H32 0.9500
C33 C34 1.403(7)
C33 H33 0.9500
C34 C35 1.387(8)
C34 H34 0.9500
C35 C36 1.376(7)
C35 H35 0.9500
C36 H36 0.9500
C41 C46 1.376(7)
C41 C42 1.430(7)
C42 C43 1.373(7)
C42 H42 0.9500
C43 C44 1.388(7)
C43 H43 0.9500
C44 C45 1.385(7)
C44 H44 0.9500
C45 C46 1.398(8)
C45 H45 0.9500
C46 H46 0.9500

loop_
_geom_hbond_atom_site_label_D
_geom_hbond_atom_site_label_H
_geom_hbond_atom_site_label_A
_geom_hbond_site_symmetry_A
_geom_hbond_distance_DH
_geom_hbond_distance_HA
_geom_hbond_distance_DA
_geom_hbond_angle_DHA
O23 H23 O24 . 0.84 2.21 2.646(5) 112.8
O24 H24 N12 2 0.84 2.08 2.853(5) 153.3

loop_
_geom_torsion_atom_site_label_1
_geom_torsion_atom_site_label_2
_geom_torsion_atom_site_label_3
_geom_torsion_atom_site_label_4
_geom_torsion
C5 N1 C1 N11 -88.4(5)
N2 N1 C1 N11 74.6(5)
C5 N1 C1 C21 35.9(6)
N2 N1 C1 C21 -161.0(4)
C5 N1 N2 C3 -0.7(5)
C1 N1 N2 C3 -166.4(4)
N1 N2 C3 C4 0.1(5)
N1 N2 C3 C31 178.5(4)
N2 C3 C4 C5 0.6(6)
C31 C3 C4 C5 -177.7(5)
C3 C4 C5 N1 -1.0(6)
N2 N1 C5 C4 1.1(5)
C1 N1 C5 C4 165.2(4)
N1 C1 N11 C15 34.3(6)
C21 C1 N11 C15 -90.2(6)
N1 C1 N11 N12 -155.2(4)
C21 C1 N11 N12 80.2(5)
C15 N11 N12 C13 -1.2(5)
C1 N11 N12 C13 -173.1(4)
N11 N12 C13 C14 0.7(5)
N11 N12 C13 C41 -178.6(4)
N12 C13 C14 C15 0.0(6)
C41 C13 C14 C15 179.3(5)
N12 N11 C15 C14 1.2(5)
C1 N11 C15 C14 172.1(5)
C13 C14 C15 N11 -0.7(5)
N1 C1 C21 C26 -110.4(6)
N11 C1 C21 C26 12.2(7)
N1 C1 C21 C22 72.2(6)
N11 C1 C21 C22 -165.1(5)
C26 C21 C22 C23 -1.7(8)
C1 C21 C22 C23 175.8(5)
C21 C22 C23 O23 -179.1(5)
C21 C22 C23 C24 1.6(8)
C22 C23 C24 O24 -178.9(5)
O23 C23 C24 O24 1.8(7)
C22 C23 C24 C25 -0.2(8)
O23 C23 C24 C25 -179.6(5)
O24 C24 C25 C26 177.4(5)
C23 C24 C25 C26 -1.1(8)
C24 C25 C26 C21 1.0(8)
C22 C21 C26 C25 0.4(8)
C1 C21 C26 C25 -176.9(5)
N2 C3 C31 C32 -161.3(5)
C4 C3 C31 C32 16.8(8)
N2 C3 C31 C36 16.7(7)
C4 C3 C31 C36 -165.2(5)
C36 C31 C32 C33 -1.3(8)
C3 C31 C32 C33 176.8(5)
C31 C32 C33 C34 0.6(9)
C32 C33 C34 C35 0.7(9)
C33 C34 C35 C36 -1.4(9)
C34 C35 C36 C31 0.7(9)
C32 C31 C36 C35 0.6(8)
C3 C31 C36 C35 -177.4(5)
N12 C13 C41 C46 5.9(7)
C14 C13 C41 C46 -173.3(5)
N12 C13 C41 C42 -173.9(4)
C14 C13 C41 C42 6.8(8)
C46 C41 C42 C43 -0.1(8)
C13 C41 C42 C43 179.7(5)
C41 C42 C43 C44 -0.8(8)
C42 C43 C44 C45 0.7(8)
C43 C44 C45 C46 0.4(8)
C42 C41 C46 C45 1.2(7)
C13 C41 C46 C45 -178.6(5)
C44 C45 C46 C41 -1.4(8)

loop_
_cod_related_entry_id
_cod_related_entry_database
_cod_related_entry_code
1 ChemSpider 30657024
